data_7019432
loop_
_publ_author_name
'Aprile, Antonino'
'Wilson, David D. J.'
'Richards, Anne F.'

_publ_section_title
;
 The synthesis and characterization of mono and dinuclear group 13
 complexes derived from a Schiff base.
;
_journal_issue 28
_journal_name_full 'Dalton transactions (Cambridge, England : 2003)'
_journal_page_first 8550
_journal_page_last 8555
_journal_paper_doi 10.1039/c2dt30375b
_journal_volume 41
_journal_year 2012
_chemical_formula_sum 'C20 H34 Al I N2 O4'
_chemical_formula_weight 520.37
_chemical_name_common (((NO)AlCl(thf)2)I(thf)2)
_chemical_name_systematic
;
?
;
_space_group_IT_number 15
_symmetry_cell_setting monoclinic
_symmetry_space_group_name_Hall '-C 2yc'
_symmetry_space_group_name_H-M 'C 1 2/c 1'
_atom_sites_solution_hydrogens geom
_atom_sites_solution_primary direct
_atom_sites_solution_secondary difmap
_audit_creation_method SHELXL-97
_cell_angle_alpha 90.00
_cell_angle_beta 97.139(7)
_cell_angle_gamma 90.00
_cell_formula_units_Z 8
_cell_length_a 12.7840(10)
_cell_length_b 14.1352(9)
_cell_length_c 29.117(2)
_cell_measurement_reflns_used 4015
_cell_measurement_temperature 173(2)
_cell_measurement_theta_max 74.0008
_cell_measurement_theta_min 3.0589
_cell_volume 5220.8(6)
_computing_cell_refinement
;
CrysAlisPro, Oxford Diffraction Ltd.,
Version 1.171.34.40 (release 27-08-2010 CrysAlis171 .NET)
(compiled Aug 27 2010,11:50:40)
;
_computing_data_collection
;
CrysAlisPro, Oxford Diffraction Ltd.,
Version 1.171.34.40 (release 27-08-2010 CrysAlis171 .NET)
(compiled Aug 27 2010,11:50:40)
;
_computing_data_reduction
;
CrysAlisPro, Oxford Diffraction Ltd.,
Version 1.171.34.40 (release 27-08-2010 CrysAlis171 .NET)
(compiled Aug 27 2010,11:50:40)
;
_computing_molecular_graphics 'SHELXTL 5.1, XP (Sheldrick, 1994)'
_computing_publication_material SHELXL-97
_computing_structure_refinement 'SHELXL-97 (Sheldrick, 2008)'
_computing_structure_solution 'SHELXS-97 (Sheldrick, 2008)'
_diffrn_ambient_temperature 173(2)
_diffrn_measured_fraction_theta_full 0.995
_diffrn_measured_fraction_theta_max 0.995
_diffrn_measurement_device_type 'Xcalibur, Atlas, Gemini'
_diffrn_measurement_method \w
_diffrn_radiation_source 'Enhance (Cu) X-ray Source'
_diffrn_radiation_type CuK\a
_diffrn_radiation_wavelength 1.54184
_diffrn_reflns_av_R_equivalents 0.0377
_diffrn_reflns_av_sigmaI/netI 0.0431
_diffrn_reflns_limit_h_max 9
_diffrn_reflns_limit_h_min -15
_diffrn_reflns_limit_k_max 15
_diffrn_reflns_limit_k_min -16
_diffrn_reflns_limit_l_max 32
_diffrn_reflns_limit_l_min -34
_diffrn_reflns_number 9835
_diffrn_reflns_theta_full 67.48
_diffrn_reflns_theta_max 67.48
_diffrn_reflns_theta_min 3.06
_exptl_absorpt_coefficient_mu 10.160
_exptl_absorpt_correction_T_max 1.00000
_exptl_absorpt_correction_T_min 0.16767
_exptl_absorpt_correction_type multi-scan
_exptl_absorpt_process_details
;
CrysAlisPro, Agilent Technologies,
Version 1.171.35.15 (release 03-08-2011 CrysAlis171 .NET)
(compiled Aug 3 2011,13:03:54)
Empirical absorption correction using spherical harmonics,
implemented in SCALE3 ABSPACK scaling algorithm.
;
_exptl_crystal_colour colorless
_exptl_crystal_density_diffrn 1.324
_exptl_crystal_density_method 'not measured'
_exptl_crystal_description plate
_exptl_crystal_F_000 2128
_exptl_crystal_size_max 0.02
_exptl_crystal_size_mid 0.015
_exptl_crystal_size_min 0.01
_refine_diff_density_max 1.958
_refine_diff_density_min -0.888
_refine_diff_density_rms 0.107
_refine_ls_extinction_method none
_refine_ls_goodness_of_fit_ref 1.071
_refine_ls_hydrogen_treatment constr
_refine_ls_matrix_type full
_refine_ls_number_parameters 266
_refine_ls_number_reflns 4697
_refine_ls_number_restraints 0
_refine_ls_restrained_S_all 1.071
_refine_ls_R_factor_all 0.0544
_refine_ls_R_factor_gt 0.0483
_refine_ls_shift/su_max 0.001
_refine_ls_shift/su_mean 0.000
_refine_ls_structure_factor_coef Fsqd
_refine_ls_weighting_details 'calc w=1/[\s^2^(Fo^2^)+(0.0933P)^2^+0.0000P] where P=(Fo^2^+2Fc^2^)/3'
_refine_ls_weighting_scheme calc
_refine_ls_wR_factor_gt 0.1395
_refine_ls_wR_factor_ref 0.1458
_reflns_number_gt 4041
_reflns_number_total 4697
_reflns_threshold_expression >2sigma(I)
_cod_data_source_file c2dt30375b.txt
_cod_data_source_block ar300
_cod_depositor_comments
;
The following automatic conversions were performed:

'_symmetry_cell_setting' value 'Monoclinic' changed to 'monoclinic'
according to /home/saulius/struct/CIF-dictionaries/cif_core.dic
dictionary named 'cif_core.dic' version 2.4.1 from 2010-06-29.

Automatic conversion script
Id: cif_fix_values 1891 2012-01-12 08:04:46Z andrius 
;
_cod_original_cell_volume 5220.7(7)
_cod_original_sg_symbol_H-M 'C 2 / c'
_cod_database_code 7019432

loop_
_symmetry_equiv_pos_as_xyz
'x, y, z'
'-x, y, -z+1/2'
'x+1/2, y+1/2, z'
'-x+1/2, y+1/2, -z+1/2'
'-x, -y, -z'
'x, -y, z-1/2'
'-x+1/2, -y+1/2, -z'
'x+1/2, -y+1/2, z-1/2'

loop_
_atom_site_label
_atom_site_type_symbol
_atom_site_fract_x
_atom_site_fract_y
_atom_site_fract_z
_atom_site_U_iso_or_equiv
_atom_site_adp_type
_atom_site_occupancy
_atom_site_symmetry_multiplicity
_atom_site_calc_flag
_atom_site_refinement_flags
_atom_site_disorder_assembly
_atom_site_disorder_group
Al1 Al 0.52273(8) 0.17964(8) 0.62900(3) 0.0233(2) Uani 1 1 d . . .
N1 N 0.4073(2) 0.1013(2) 0.59933(10) 0.0271(7) Uani 1 1 d . . .
N2 N 0.5940(2) 0.1441(2) 0.57578(10) 0.0261(7) Uani 1 1 d . . .
O1 O 0.4514(2) 0.20407(19) 0.67791(9) 0.0278(6) Uani 1 1 d . . .
O2 O 0.6318(2) 0.2531(2) 0.65320(9) 0.0274(6) Uani 1 1 d . . .
O3 O 0.5896(2) 0.0648(2) 0.66307(9) 0.0303(6) Uani 1 1 d . . .
O4 O 0.4561(2) 0.28994(19) 0.59361(10) 0.0304(6) Uani 1 1 d . C .
I1 I 0.45587(2) 0.21995(2) 0.430865(10) 0.04620(16) Uani 1 1 d . . .
C1 C 0.3602(3) 0.1741(3) 0.68754(13) 0.0275(8) Uani 1 1 d . . .
C2 C 0.2960(3) 0.1150(3) 0.65905(14) 0.0320(9) Uani 1 1 d . . .
H2 H 0.2330 0.0935 0.6698 0.038 Uiso 1 1 calc R . .
C3 C 0.3170(3) 0.0837(3) 0.61457(13) 0.0300(8) Uani 1 1 d . . .
C4 C 0.3295(4) 0.2089(3) 0.73228(15) 0.0345(9) Uani 1 1 d . . .
H4A H 0.3839 0.1914 0.7576 0.052 Uiso 1 1 calc R . .
H4B H 0.2622 0.1804 0.7376 0.052 Uiso 1 1 calc R . .
H4C H 0.3222 0.2779 0.7311 0.052 Uiso 1 1 calc R . .
C5 C 0.2306(3) 0.0312(4) 0.58551(16) 0.0424(11) Uani 1 1 d . . .
H5A H 0.2106 0.0656 0.5565 0.064 Uiso 1 1 calc R . .
H5B H 0.1692 0.0257 0.6025 0.064 Uiso 1 1 calc R . .
H5C H 0.2555 -0.0322 0.5786 0.064 Uiso 1 1 calc R . .
C6 C 0.4222(3) 0.0749(3) 0.55164(14) 0.0331(9) Uani 1 1 d . . .
H6A H 0.3867 0.1218 0.5297 0.040 Uiso 1 1 calc R . .
H6B H 0.3900 0.0122 0.5441 0.040 Uiso 1 1 calc R . .
C7 C 0.5382(3) 0.0715(3) 0.54661(14) 0.0324(9) Uani 1 1 d . . .
H7A H 0.5669 0.0083 0.5559 0.039 Uiso 1 1 calc R . .
H7B H 0.5485 0.0823 0.5139 0.039 Uiso 1 1 calc R . .
C8 C 0.7209(3) 0.2710(3) 0.63757(14) 0.0311(9) Uani 1 1 d . . .
C9 C 0.7491(3) 0.2364(3) 0.59701(15) 0.0304(8) Uani 1 1 d . . .
H9 H 0.8144 0.2569 0.5881 0.036 Uiso 1 1 calc R . .
C10 C 0.6879(3) 0.1722(3) 0.56720(13) 0.0286(8) Uani 1 1 d . . .
C11 C 0.7940(4) 0.3326(4) 0.66862(16) 0.0432(11) Uani 1 1 d . . .
H11A H 0.7585 0.3922 0.6741 0.065 Uiso 1 1 calc R . .
H11B H 0.8573 0.3457 0.6539 0.065 Uiso 1 1 calc R . .
H11C H 0.8139 0.3002 0.6982 0.065 Uiso 1 1 calc R . .
C12 C 0.7339(3) 0.1368(3) 0.52516(15) 0.0349(9) Uani 1 1 d . . .
H12A H 0.7362 0.0675 0.5257 0.052 Uiso 1 1 calc R . .
H12B H 0.8055 0.1617 0.5254 0.052 Uiso 1 1 calc R . .
H12C H 0.6899 0.1581 0.4971 0.052 Uiso 1 1 calc R . .
C13 C 0.7005(3) 0.0395(4) 0.66692(18) 0.0437(11) Uani 1 1 d . . .
H13A H 0.7451 0.0934 0.6790 0.052 Uiso 1 1 calc R . .
H13B H 0.7203 0.0211 0.6364 0.052 Uiso 1 1 calc R . .
C15 C 0.6106(5) -0.0768(5) 0.7041(2) 0.0654(16) Uani 1 1 d . . .
H15A H 0.6019 -0.0834 0.7372 0.078 Uiso 1 1 calc R . .
H15B H 0.6008 -0.1398 0.6893 0.078 Uiso 1 1 calc R . .
C16 C 0.5342(4) -0.0110(4) 0.6820(3) 0.0701(19) Uani 1 1 d . . .
H16A H 0.4877 -0.0432 0.6571 0.084 Uiso 1 1 calc R . .
H16B H 0.4900 0.0140 0.7048 0.084 Uiso 1 1 calc R . .
C17 C 0.5066(4) 0.3514(4) 0.56297(18) 0.0458(11) Uani 1 1 d . C .
H17A H 0.5320 0.3140 0.5378 0.055 Uiso 1 1 calc R . .
H17B H 0.5678 0.3839 0.5804 0.055 Uiso 1 1 calc R . .
C18 C 0.4272(4) 0.4216(4) 0.5435(2) 0.0565(14) Uani 1 1 d . . .
H18C H 0.4120 0.4140 0.5095 0.068 Uiso 0.50 1 calc PR A 2
H18D H 0.4530 0.4867 0.5503 0.068 Uiso 0.50 1 calc PR A 2
H18A H 0.4358 0.4374 0.5110 0.068 Uiso 0.50 1 calc PR A 1
H18B H 0.4311 0.4803 0.5622 0.068 Uiso 0.50 1 calc PR A 1
C20 C 0.3470(4) 0.3172(4) 0.5917(2) 0.0553(14) Uani 1 1 d . . .
H20C H 0.3014 0.2665 0.5767 0.066 Uiso 0.50 1 calc PR B 2
H20D H 0.3287 0.3261 0.6235 0.066 Uiso 0.50 1 calc PR B 2
H20A H 0.3359 0.3587 0.6181 0.066 Uiso 0.50 1 calc PR B 1
H20B H 0.3009 0.2609 0.5921 0.066 Uiso 0.50 1 calc PR B 1
C19A C 0.3292(12) 0.4026(11) 0.5663(6) 0.056(4) Uani 0.50 1 d P C 2
H19A H 0.3163 0.4553 0.5873 0.068 Uiso 0.50 1 calc PR C 2
H19B H 0.2670 0.3961 0.5426 0.068 Uiso 0.50 1 calc PR C 2
C19 C 0.3257(10) 0.3693(10) 0.5465(5) 0.045(3) Uani 0.50 1 d P C 1
H19C H 0.3101 0.3248 0.5203 0.054 Uiso 0.50 1 calc PR C 1
H19D H 0.2660 0.4138 0.5467 0.054 Uiso 0.50 1 calc PR C 1
C14 C 0.7133(5) -0.0409(6) 0.6993(3) 0.102(3) Uani 1 1 d . . .
H14A H 0.7568 -0.0908 0.6872 0.123 Uiso 1 1 calc R . .
H14B H 0.7489 -0.0199 0.7298 0.123 Uiso 1 1 calc R . .

loop_
_atom_site_aniso_label
_atom_site_aniso_U_11
_atom_site_aniso_U_22
_atom_site_aniso_U_33
_atom_site_aniso_U_23
_atom_site_aniso_U_13
_atom_site_aniso_U_12
Al1 0.0231(5) 0.0238(6) 0.0229(5) -0.0002(4) 0.0021(4) -0.0036(4)
N1 0.0276(16) 0.0270(17) 0.0263(15) -0.0014(13) 0.0014(12) -0.0043(13)
N2 0.0292(16) 0.0237(16) 0.0257(14) 0.0003(13) 0.0042(12) -0.0017(13)
O1 0.0297(14) 0.0296(15) 0.0241(13) -0.0009(11) 0.0032(10) -0.0039(11)
O2 0.0242(13) 0.0306(14) 0.0273(13) -0.0007(11) 0.0022(10) -0.0057(11)
O3 0.0268(13) 0.0278(15) 0.0361(14) 0.0058(12) 0.0030(10) -0.0001(11)
O4 0.0285(14) 0.0284(15) 0.0336(14) 0.0056(11) 0.0012(11) -0.0008(11)
I1 0.0336(2) 0.0532(3) 0.0522(2) 0.00825(13) 0.00689(14) -0.00262(12)
C1 0.0227(17) 0.031(2) 0.0296(18) 0.0038(16) 0.0049(14) 0.0021(15)
C2 0.0277(19) 0.036(2) 0.0326(19) 0.0044(17) 0.0056(15) -0.0031(17)
C3 0.0297(19) 0.026(2) 0.0339(19) 0.0040(17) 0.0028(15) -0.0024(16)
C4 0.038(2) 0.037(2) 0.030(2) -0.0003(17) 0.0082(17) 0.0044(18)
C5 0.032(2) 0.049(3) 0.045(2) -0.004(2) -0.0005(17) -0.010(2)
C6 0.033(2) 0.037(2) 0.0298(18) -0.0051(17) 0.0029(15) -0.0103(18)
C7 0.039(2) 0.031(2) 0.0286(18) -0.0045(17) 0.0068(16) -0.0062(18)
C8 0.030(2) 0.030(2) 0.031(2) 0.0053(16) -0.0022(16) -0.0053(16)
C9 0.0238(19) 0.030(2) 0.038(2) 0.0018(17) 0.0068(16) -0.0046(16)
C10 0.0296(19) 0.028(2) 0.0280(18) 0.0065(16) 0.0007(14) 0.0015(16)
C11 0.039(2) 0.049(3) 0.040(2) -0.001(2) 0.0000(18) -0.018(2)
C12 0.037(2) 0.030(2) 0.039(2) 0.0009(18) 0.0122(17) 0.0008(18)
C13 0.031(2) 0.041(3) 0.060(3) 0.013(2) 0.0094(19) 0.0128(19)
C15 0.057(3) 0.059(4) 0.080(4) 0.035(3) 0.008(3) 0.005(3)
C16 0.042(3) 0.055(4) 0.112(5) 0.052(4) 0.006(3) -0.005(3)
C17 0.036(2) 0.042(3) 0.060(3) 0.024(2) 0.009(2) -0.003(2)
C18 0.045(3) 0.053(3) 0.072(3) 0.031(3) 0.010(2) 0.004(2)
C20 0.023(2) 0.061(3) 0.084(4) 0.031(3) 0.013(2) 0.011(2)
C19A 0.050(7) 0.042(9) 0.083(11) 0.026(7) 0.031(8) 0.014(6)
C19 0.035(5) 0.036(7) 0.062(8) 0.016(5) -0.007(6) 0.011(5)
C14 0.041(3) 0.096(6) 0.167(8) 0.089(6) 0.003(4) 0.010(3)

loop_
_atom_type_symbol
_atom_type_description
_atom_type_scat_dispersion_real
_atom_type_scat_dispersion_imag
_atom_type_scat_source
C C 0.0181 0.0091 'International Tables Vol C Tables 4.2.6.8 and 6.1.1.4'
H H 0.0000 0.0000 'International Tables Vol C Tables 4.2.6.8 and 6.1.1.4'
N N 0.0311 0.0180 'International Tables Vol C Tables 4.2.6.8 and 6.1.1.4'
O O 0.0492 0.0322 'International Tables Vol C Tables 4.2.6.8 and 6.1.1.4'
Al Al 0.2130 0.2455 'International Tables Vol C Tables 4.2.6.8 and 6.1.1.4'
I I -0.3257 6.8362 'International Tables Vol C Tables 4.2.6.8 and 6.1.1.4'

loop_
_geom_angle_atom_site_label_1
_geom_angle_atom_site_label_2
_geom_angle_atom_site_label_3
_geom_angle
O2 Al1 O1 91.33(13)
O2 Al1 N1 176.73(14)
O1 Al1 N1 91.67(13)
O2 Al1 N2 92.51(13)
O1 Al1 N2 175.63(14)
N1 Al1 N2 84.53(14)
O2 Al1 O4 90.69(13)
O1 Al1 O4 91.86(13)
N1 Al1 O4 87.93(13)
N2 Al1 O4 90.17(13)
O2 Al1 O3 90.62(13)
O1 Al1 O3 89.48(12)
N1 Al1 O3 90.69(13)
N2 Al1 O3 88.41(13)
O4 Al1 O3 178.11(13)
C3 N1 C6 119.6(3)
C3 N1 Al1 127.2(3)
C6 N1 Al1 112.4(2)
C10 N2 C7 119.5(3)
C10 N2 Al1 126.6(3)
C7 N2 Al1 113.6(2)
C1 O1 Al1 131.0(3)
C8 O2 Al1 129.8(3)
C16 O3 C13 108.1(3)
C16 O3 Al1 125.9(3)
C13 O3 Al1 125.5(2)
C20 O4 C17 108.6(3)
C20 O4 Al1 125.2(3)
C17 O4 Al1 126.1(3)
O1 C1 C2 123.4(3)
O1 C1 C4 114.8(4)
C2 C1 C4 121.8(4)
C1 C2 C3 124.8(4)
C1 C2 H2 117.6
C3 C2 H2 117.6
N1 C3 C2 121.5(4)
N1 C3 C5 121.3(4)
C2 C3 C5 117.2(4)
C1 C4 H4A 109.5
C1 C4 H4B 109.5
H4A C4 H4B 109.5
C1 C4 H4C 109.5
H4A C4 H4C 109.5
H4B C4 H4C 109.5
C3 C5 H5A 109.5
C3 C5 H5B 109.5
H5A C5 H5B 109.5
C3 C5 H5C 109.5
H5A C5 H5C 109.5
H5B C5 H5C 109.5
N1 C6 C7 110.1(3)
N1 C6 H6A 109.6
C7 C6 H6A 109.6
N1 C6 H6B 109.6
C7 C6 H6B 109.6
H6A C6 H6B 108.2
N2 C7 C6 109.6(3)
N2 C7 H7A 109.8
C6 C7 H7A 109.8
N2 C7 H7B 109.8
C6 C7 H7B 109.8
H7A C7 H7B 108.2
O2 C8 C9 124.6(4)
O2 C8 C11 114.2(4)
C9 C8 C11 121.2(4)
C8 C9 C10 124.8(4)
C8 C9 H9 117.6
C10 C9 H9 117.6
N2 C10 C9 121.5(4)
N2 C10 C12 120.7(4)
C9 C10 C12 117.8(4)
C8 C11 H11A 109.5
C8 C11 H11B 109.5
H11A C11 H11B 109.5
C8 C11 H11C 109.5
H11A C11 H11C 109.5
H11B C11 H11C 109.5
C10 C12 H12A 109.5
C10 C12 H12B 109.5
H12A C12 H12B 109.5
C10 C12 H12C 109.5
H12A C12 H12C 109.5
H12B C12 H12C 109.5
O3 C13 C14 105.6(4)
O3 C13 H13A 110.6
C14 C13 H13A 110.6
O3 C13 H13B 110.6
C14 C13 H13B 110.6
H13A C13 H13B 108.7
C14 C15 C16 107.9(5)
C14 C15 H15A 110.1
C16 C15 H15A 110.1
C14 C15 H15B 110.1
C16 C15 H15B 110.1
H15A C15 H15B 108.4
O3 C16 C15 108.3(4)
O3 C16 H16A 110.0
C15 C16 H16A 110.0
O3 C16 H16B 110.0
C15 C16 H16B 110.0
H16A C16 H16B 108.4
O4 C17 C18 107.4(4)
O4 C17 H17A 110.2
C18 C17 H17A 110.2
O4 C17 H17B 110.2
C18 C17 H17B 110.2
H17A C17 H17B 108.5
C17 C18 C19 101.8(6)
C17 C18 C19A 106.2(6)
C19 C18 C19A 28.5(6)
C17 C18 H18C 110.5
C19 C18 H18C 86.7
C19A C18 H18C 110.5
C17 C18 H18D 110.5
C19 C18 H18D 135.5
C19A C18 H18D 110.5
H18C C18 H18D 108.7
C17 C18 H18A 111.4
C19 C18 H18A 111.4
C19A C18 H18A 130.9
H18C C18 H18A 26.1
H18D C18 H18A 84.7
C17 C18 H18B 111.4
C19 C18 H18B 111.4
C19A C18 H18B 84.0
H18C C18 H18B 129.0
H18D C18 H18B 28.0
H18A C18 H18B 109.3
C19A C20 O4 109.8(7)
C19A C20 C19 29.2(6)
O4 C20 C19 103.5(6)
C19A C20 H20C 109.7
O4 C20 H20C 109.7
C19 C20 H20C 86.3
C19A C20 H20D 109.7
O4 C20 H20D 109.7
C19 C20 H20D 135.9
H20C C20 H20D 108.2
C19A C20 H20A 82.5
O4 C20 H20A 111.1
C19 C20 H20A 111.1
H20C C20 H20A 129.7
H20D C20 H20A 29.2
C19A C20 H20B 129.1
O4 C20 H20B 111.1
C19 C20 H20B 111.1
H20C C20 H20B 26.6
H20D C20 H20B 83.3
H20A C20 H20B 109.0
C20 C19A C18 107.0(9)
C20 C19A H19A 110.3
C18 C19A H19A 110.3
C20 C19A H19B 110.3
C18 C19A H19B 110.3
H19A C19A H19B 108.6
C18 C19 C20 103.2(8)
C18 C19 H19C 111.1
C20 C19 H19C 111.1
C18 C19 H19D 111.1
C20 C19 H19D 111.1
H19C C19 H19D 109.1
C15 C14 C13 107.8(5)
C15 C14 H14A 110.2
C13 C14 H14A 110.2
C15 C14 H14B 110.2
C13 C14 H14B 110.2
H14A C14 H14B 108.5

loop_
_geom_bond_atom_site_label_1
_geom_bond_atom_site_label_2
_geom_bond_distance
Al1 O2 1.810(3)
Al1 O1 1.817(3)
Al1 N1 1.958(3)
Al1 N2 1.958(3)
Al1 O4 2.000(3)
Al1 O3 2.035(3)
N1 C3 1.311(5)
N1 C6 1.473(5)
N2 C10 1.318(5)
N2 C7 1.460(5)
O1 C1 1.304(5)
O2 C8 1.302(5)
O3 C16 1.432(6)
O3 C13 1.452(5)
O4 C20 1.441(5)
O4 C17 1.454(5)
C1 C2 1.374(6)
C1 C4 1.490(6)
C2 C3 1.425(6)
C2 H2 0.9500
C3 C5 1.502(6)
C4 H4A 0.9800
C4 H4B 0.9800
C4 H4C 0.9800
C5 H5A 0.9800
C5 H5B 0.9800
C5 H5C 0.9800
C6 C7 1.510(6)
C6 H6A 0.9900
C6 H6B 0.9900
C7 H7A 0.9900
C7 H7B 0.9900
C8 C9 1.367(6)
C8 C11 1.496(6)
C9 C10 1.422(6)
C9 H9 0.9500
C10 C12 1.508(6)
C11 H11A 0.9800
C11 H11B 0.9800
C11 H11C 0.9800
C12 H12A 0.9800
C12 H12B 0.9800
C12 H12C 0.9800
C13 C14 1.473(8)
C13 H13A 0.9900
C13 H13B 0.9900
C15 C14 1.431(9)
C15 C16 1.440(8)
C15 H15A 0.9900
C15 H15B 0.9900
C16 H16A 0.9900
C16 H16B 0.9900
C17 C18 1.481(7)
C17 H17A 0.9900
C17 H17B 0.9900
C18 C19 1.505(15)
C18 C19A 1.514(14)
C18 H18C 0.9900
C18 H18D 0.9900
C18 H18A 0.9900
C18 H18B 0.9900
C20 C19A 1.419(15)
C20 C19 1.504(14)
C20 H20C 0.9900
C20 H20D 0.9900
C20 H20A 0.9900
C20 H20B 0.9900
C19A H19A 0.9900
C19A H19B 0.9900
C19 H19C 0.9900
C19 H19D 0.9900
C14 H14A 0.9900
C14 H14B 0.9900

loop_
_geom_torsion_atom_site_label_1
_geom_torsion_atom_site_label_2
_geom_torsion_atom_site_label_3
_geom_torsion_atom_site_label_4
_geom_torsion
O2 Al1 N1 C3 -156(3)
O1 Al1 N1 C3 1.3(4)
N2 Al1 N1 C3 179.1(4)
O4 Al1 N1 C3 -90.5(3)
O3 Al1 N1 C3 90.8(3)
O2 Al1 N1 C6 14(3)
O1 Al1 N1 C6 170.7(3)
N2 Al1 N1 C6 -11.5(3)
O4 Al1 N1 C6 78.9(3)
O3 Al1 N1 C6 -99.8(3)
O2 Al1 N2 C10 -0.3(3)
O1 Al1 N2 C10 -151.9(17)
N1 Al1 N2 C10 178.3(3)
O4 Al1 N2 C10 90.4(3)
O3 Al1 N2 C10 -90.8(3)
O2 Al1 N2 C7 173.0(3)
O1 Al1 N2 C7 21(2)
N1 Al1 N2 C7 -8.4(3)
O4 Al1 N2 C7 -96.3(3)
O3 Al1 N2 C7 82.4(3)
O2 Al1 O1 C1 -178.7(3)
N1 Al1 O1 C1 2.6(3)
N2 Al1 O1 C1 -27(2)
O4 Al1 O1 C1 90.6(3)
O3 Al1 O1 C1 -88.1(3)
O1 Al1 O2 C8 178.4(3)
N1 Al1 O2 C8 -25(3)
N2 Al1 O2 C8 0.5(4)
O4 Al1 O2 C8 -89.7(3)
O3 Al1 O2 C8 88.9(3)
O2 Al1 O3 C16 145.5(5)
O1 Al1 O3 C16 54.1(5)
N1 Al1 O3 C16 -37.5(5)
N2 Al1 O3 C16 -122.0(5)
O4 Al1 O3 C16 -81(4)
O2 Al1 O3 C13 -43.2(3)
O1 Al1 O3 C13 -134.6(3)
N1 Al1 O3 C13 133.8(3)
N2 Al1 O3 C13 49.2(3)
O4 Al1 O3 C13 90(4)
O2 Al1 O4 C20 -132.3(4)
O1 Al1 O4 C20 -41.0(4)
N1 Al1 O4 C20 50.6(4)
N2 Al1 O4 C20 135.2(4)
O3 Al1 O4 C20 94(4)
O2 Al1 O4 C17 52.6(4)
O1 Al1 O4 C17 143.9(4)
N1 Al1 O4 C17 -124.5(4)
N2 Al1 O4 C17 -39.9(4)
O3 Al1 O4 C17 -81(4)
Al1 O1 C1 C2 -1.5(6)
Al1 O1 C1 C4 178.6(3)
O1 C1 C2 C3 -4.0(7)
C4 C1 C2 C3 175.9(4)
C6 N1 C3 C2 -174.7(4)
Al1 N1 C3 C2 -5.9(6)
C6 N1 C3 C5 4.2(6)
Al1 N1 C3 C5 173.0(3)
C1 C2 C3 N1 7.7(7)
C1 C2 C3 C5 -171.2(4)
C3 N1 C6 C7 -161.5(4)
Al1 N1 C6 C7 28.2(4)
C10 N2 C7 C6 -160.5(3)
Al1 N2 C7 C6 25.7(4)
N1 C6 C7 N2 -34.3(5)
Al1 O2 C8 C9 1.2(6)
Al1 O2 C8 C11 -177.6(3)
O2 C8 C9 C10 -3.4(7)
C11 C8 C9 C10 175.2(4)
C7 N2 C10 C9 -174.4(4)
Al1 N2 C10 C9 -1.5(6)
C7 N2 C10 C12 5.6(5)
Al1 N2 C10 C12 178.5(3)
C8 C9 C10 N2 3.5(7)
C8 C9 C10 C12 -176.5(4)
C16 O3 C13 C14 -14.4(7)
Al1 O3 C13 C14 173.0(5)
C13 O3 C16 C15 8.7(7)
Al1 O3 C16 C15 -178.7(4)
C14 C15 C16 O3 0.8(9)
C20 O4 C17 C18 2.8(6)
Al1 O4 C17 C18 178.6(3)
O4 C17 C18 C19 -25.5(8)
O4 C17 C18 C19A 3.5(9)
C17 O4 C20 C19A -8.6(10)
Al1 O4 C20 C19A 175.6(8)
C17 O4 C20 C19 21.2(8)
Al1 O4 C20 C19 -154.6(6)
O4 C20 C19A C18 10.6(14)
C19 C20 C19A C18 -71.6(17)
C17 C18 C19A C20 -8.6(13)
C19 C18 C19A C20 76.3(17)
C17 C18 C19 C20 38.0(9)
C19A C18 C19 C20 -64.2(17)
C19A C20 C19 C18 69.7(18)
O4 C20 C19 C18 -36.9(10)
C16 C15 C14 C13 -9.8(10)
O3 C13 C14 C15 14.9(9)
